data_2214348
loop_
_publ_author_name
'Luo, Wang-Xi'
'Yu, Ming-Ming'
'Zheng, Lei'
'Cui, Ai-Li'
'Kou, Hui-Zhong'

_publ_section_title
<i>catena</i>-Poly[[methanolcopper(II)potassium(I)]-\m~3~-1-(3-methoxy-2-oxidobenzylideneamino)-2-(2-oxidobenzamido)ethane]
_journal_coeditor_code NG2273
_journal_issue 7
_journal_name_full 'Acta Crystallographica Section E'
_journal_page_first m1853
_journal_page_last m1854
_journal_paper_doi 10.1107/S1600536807027717
_journal_volume 63
_journal_year 2007
_chemical_formula_iupac '[Cu K (C17 H15 N2 O4) (C H4 O)]'
_chemical_formula_moiety 'C18 H19 Cu K N2 O5'
_chemical_formula_sum 'C18 H19 Cu K N2 O5'
_chemical_formula_weight 445.99
_chemical_name_systematic
;
catena-Poly[[methanolcopper(II)potassium(I)]-\m~3~-
1-(3-methoxy-2-oxidobenzylideneamino)-2-(2-oxidobenzamido)ethane]
;
_space_group_IT_number 2
_symmetry_cell_setting triclinic
_symmetry_space_group_name_Hall '-P 1'
_symmetry_space_group_name_H-M 'P -1'
_atom_sites_solution_hydrogens geom
_atom_sites_solution_primary direct
_atom_sites_solution_secondary difmap
_audit_creation_method SHELXL-97
_cell_angle_alpha 72.19(2)
_cell_angle_beta 77.68(3)
_cell_angle_gamma 78.69(2)
_cell_formula_units_Z 2
_cell_length_a 8.851(6)
_cell_length_b 9.139(6)
_cell_length_c 12.458(6)
_cell_measurement_reflns_used 4201
_cell_measurement_temperature 293(2)
_cell_measurement_theta_max 27.48
_cell_measurement_theta_min 3.01
_cell_volume 928.0(10)
_computing_cell_refinement CrystalStructure
_computing_data_collection 'CrystalStructure (Rigaku/MSC, 2004)'
_computing_data_reduction CrystalStructure
_computing_molecular_graphics 'XP (Sheldrick, 1998)'
_computing_publication_material XP
_computing_structure_refinement 'SHELXL97 (Sheldrick, 1997)'
_computing_structure_solution 'SHELXS97 (Sheldrick, 1997)'
_diffrn_ambient_temperature 293(2)
_diffrn_detector_area_resol_mean 0.1
_diffrn_measured_fraction_theta_full 0.989
_diffrn_measured_fraction_theta_max 0.989
_diffrn_measurement_device_type 'Rigaku R-AXIS RAPID IP'
_diffrn_measurement_method \w
_diffrn_radiation_monochromator graphite
_diffrn_radiation_source 'fine-focus sealed tube'
_diffrn_radiation_type MoK\a
_diffrn_radiation_wavelength 0.71073
_diffrn_reflns_av_R_equivalents 0.0452
_diffrn_reflns_av_sigmaI/netI 0.0608
_diffrn_reflns_limit_h_max 11
_diffrn_reflns_limit_h_min -11
_diffrn_reflns_limit_k_max 11
_diffrn_reflns_limit_k_min -11
_diffrn_reflns_limit_l_max 14
_diffrn_reflns_limit_l_min -16
_diffrn_reflns_number 9074
_diffrn_reflns_theta_full 27.48
_diffrn_reflns_theta_max 27.48
_diffrn_reflns_theta_min 3.01
_diffrn_standards_decay_% 0
_exptl_absorpt_coefficient_mu 1.433
_exptl_absorpt_correction_T_max 0.759
_exptl_absorpt_correction_T_min 0.732
_exptl_absorpt_correction_type multi-scan
_exptl_absorpt_process_details '(ABSCOR; Higashi, 1995)'
_exptl_crystal_colour violet
_exptl_crystal_density_diffrn 1.596
_exptl_crystal_density_method 'not measured'
_exptl_crystal_description block
_exptl_crystal_F_000 458
_exptl_crystal_size_max 0.2
_exptl_crystal_size_mid 0.2
_exptl_crystal_size_min 0.18
_refine_diff_density_max 0.550
_refine_diff_density_min -0.396
_refine_ls_extinction_method none
_refine_ls_goodness_of_fit_ref 1.021
_refine_ls_hydrogen_treatment constr
_refine_ls_matrix_type full
_refine_ls_number_parameters 246
_refine_ls_number_reflns 4201
_refine_ls_number_restraints 0
_refine_ls_restrained_S_all 1.021
_refine_ls_R_factor_all 0.0593
_refine_ls_R_factor_gt 0.0418
_refine_ls_shift/su_max 0.000
_refine_ls_shift/su_mean 0.000
_refine_ls_structure_factor_coef Fsqd
_refine_ls_weighting_details 'calc w=1/[\s^2^(Fo^2^)+(0.01P)^2^+P] where P=(Fo^2^+2Fc^2^)/3'
_refine_ls_weighting_scheme calc
_refine_ls_wR_factor_gt 0.0844
_refine_ls_wR_factor_ref 0.0907
_reflns_number_gt 3241
_reflns_number_total 4201
_reflns_threshold_expression I>2sigma(I)
_cod_data_source_file ng2273.cif
_cod_data_source_block I
_cod_database_code 2214348
_cod_database_fobs_code 2214348

loop_
_symmetry_equiv_pos_as_xyz
'x, y, z'
'-x, -y, -z'

loop_
_atom_site_type_symbol
_atom_site_label
_atom_site_fract_x
_atom_site_fract_y
_atom_site_fract_z
_atom_site_U_iso_or_equiv
_atom_site_adp_type
_atom_site_calc_flag
_atom_site_refinement_flags
_atom_site_occupancy
Cu Cu1 0.27702(4) 0.27166(4) 0.12226(3) 0.03185(11) Uani d . 1
K K1 0.03569(8) 0.65451(7) 0.05460(6) 0.03864(17) Uani d . 1
O O1 0.2426(2) 0.4267(2) -0.01471(17) 0.0358(5) Uani d . 1
O O2 0.0917(2) 0.3708(2) 0.20129(17) 0.0358(5) Uani d . 1
N N2 0.3005(3) 0.0990(3) 0.2574(2) 0.0325(5) Uani d . 1
N N1 0.4802(3) 0.1843(3) 0.0599(2) 0.0344(6) Uani d . 1
C C16 0.3546(3) 0.4689(3) -0.1033(2) 0.0311(6) Uani d . 1
C C11 0.5110(3) 0.3922(3) -0.1150(3) 0.0324(6) Uani d . 1
O O3 0.7203(2) 0.2010(3) -0.0501(2) 0.0442(5) Uani d . 1
C C1 0.0455(3) 0.3377(3) 0.3110(3) 0.0314(6) Uani d . 1
C C2 -0.0732(4) 0.4438(3) 0.3569(3) 0.0350(7) Uani d . 1
C C7 0.2269(4) 0.0894(3) 0.3583(3) 0.0359(7) Uani d . 1
H H7A 0.2556 0.0012 0.4153 0.043 Uiso calc R 1
C C12 0.6138(4) 0.4529(4) -0.2151(3) 0.0414(7) Uani d . 1
H H12A 0.7163 0.4038 -0.2241 0.050 Uiso calc R 1
C C8 0.4203(4) -0.0246(3) 0.2303(3) 0.0413(7) Uani d . 1
H H8A 0.3758 -0.0905 0.2010 0.050 Uiso calc R 1
H H8B 0.4613 -0.0879 0.2987 0.050 Uiso calc R 1
C C10 0.5754(3) 0.2510(3) -0.0307(3) 0.0328(6) Uani d . 1
C C6 0.1032(3) 0.2026(3) 0.3925(3) 0.0336(6) Uani d . 1
C C4 -0.0790(5) 0.2770(4) 0.5471(3) 0.0513(9) Uani d . 1
H H4A -0.1221 0.2557 0.6243 0.062 Uiso calc R 1
C C15 0.3135(4) 0.6004(4) -0.1913(3) 0.0394(7) Uani d . 1
H H15A 0.2120 0.6524 -0.1840 0.047 Uiso calc R 1
C C13 0.5699(4) 0.5814(4) -0.3001(3) 0.0477(8) Uani d . 1
H H13A 0.6415 0.6179 -0.3650 0.057 Uiso calc R 1
C C9 0.5501(4) 0.0481(4) 0.1414(3) 0.0411(7) Uani d . 1
H H9A 0.6202 0.0791 0.1780 0.049 Uiso calc R 1
H H9B 0.6098 -0.0264 0.1017 0.049 Uiso calc R 1
C C5 0.0393(4) 0.1755(4) 0.5088(3) 0.0438(8) Uani d . 1
H H5A 0.0784 0.0865 0.5608 0.053 Uiso calc R 1
C C3 -0.1347(4) 0.4125(4) 0.4699(3) 0.0489(8) Uani d . 1
H H3A -0.2148 0.4823 0.4958 0.059 Uiso calc R 1
C C14 0.4183(4) 0.6552(4) -0.2879(3) 0.0445(8) Uani d . 1
H H14A 0.3868 0.7421 -0.3449 0.053 Uiso calc R 1
C C17 -0.2533(4) 0.6761(4) 0.3077(3) 0.0544(9) Uani d . 1
H H17A -0.3396 0.6178 0.3350 0.082 Uiso calc R 1
H H17B -0.2751 0.7612 0.2427 0.082 Uiso calc R 1
H H17C -0.2377 0.7154 0.3672 0.082 Uiso calc R 1
O O4 -0.1159(3) 0.5782(2) 0.27564(19) 0.0434(5) Uani d . 1
O O5 -0.1113(3) 0.9268(3) -0.06939(19) 0.0465(6) Uani d . 1
C C18 0.0008(4) 0.9855(4) -0.1635(3) 0.0485(8) Uani d . 1
H H18C -0.0447 1.0816 -0.2103 0.073 Uiso calc R 1
H H18D 0.0358 0.9119 -0.2076 0.073 Uiso calc R 1
H H18A 0.0880 1.0031 -0.1369 0.073 Uiso calc R 1
H H5 -0.1666 0.9996 -0.0431 0.051(10) Uiso d R 1

loop_
_atom_site_aniso_label
_atom_site_aniso_U_11
_atom_site_aniso_U_22
_atom_site_aniso_U_33
_atom_site_aniso_U_12
_atom_site_aniso_U_13
_atom_site_aniso_U_23
Cu1 0.02267(18) 0.0323(2) 0.0352(2) 0.00534(14) -0.00369(14) -0.00796(15)
K1 0.0325(4) 0.0315(3) 0.0475(4) 0.0003(3) -0.0073(3) -0.0071(3)
O1 0.0230(10) 0.0383(11) 0.0373(11) 0.0031(9) -0.0011(8) -0.0051(9)
O2 0.0295(11) 0.0350(11) 0.0335(11) 0.0051(9) 0.0009(9) -0.0060(9)
N2 0.0260(13) 0.0281(12) 0.0404(14) 0.0042(10) -0.0064(11) -0.0094(10)
N1 0.0241(12) 0.0313(13) 0.0436(15) 0.0057(10) -0.0048(11) -0.0109(11)
C16 0.0279(15) 0.0329(15) 0.0333(15) -0.0044(12) 0.0013(12) -0.0145(12)
C11 0.0268(15) 0.0351(15) 0.0390(16) -0.0021(12) -0.0017(12) -0.0196(13)
O3 0.0213(11) 0.0412(13) 0.0683(15) 0.0018(9) 0.0018(10) -0.0223(11)
C1 0.0239(14) 0.0300(14) 0.0384(16) -0.0044(11) -0.0005(12) -0.0094(12)
C2 0.0331(16) 0.0312(15) 0.0394(17) -0.0031(13) -0.0032(13) -0.0105(13)
C7 0.0370(17) 0.0283(15) 0.0382(17) -0.0015(13) -0.0096(13) -0.0029(12)
C12 0.0313(17) 0.0494(19) 0.0463(19) -0.0108(14) 0.0043(14) -0.0213(15)
C8 0.0355(17) 0.0314(16) 0.053(2) 0.0070(13) -0.0089(15) -0.0121(14)
C10 0.0244(14) 0.0320(15) 0.0464(18) 0.0024(12) -0.0046(13) -0.0218(13)
C6 0.0314(16) 0.0311(15) 0.0365(16) -0.0056(12) -0.0026(12) -0.0082(12)
C4 0.060(2) 0.053(2) 0.0355(18) -0.0069(18) 0.0074(16) -0.0154(16)
C15 0.0357(17) 0.0386(17) 0.0408(17) 0.0005(14) -0.0030(14) -0.0121(14)
C13 0.048(2) 0.053(2) 0.0407(19) -0.0169(17) 0.0088(15) -0.0162(16)
C9 0.0300(16) 0.0368(17) 0.052(2) 0.0101(13) -0.0085(14) -0.0142(15)
C5 0.050(2) 0.0398(18) 0.0374(17) -0.0071(15) -0.0047(15) -0.0060(14)
C3 0.050(2) 0.047(2) 0.047(2) -0.0006(16) 0.0064(16) -0.0215(16)
C14 0.054(2) 0.0429(18) 0.0345(17) -0.0118(16) -0.0017(15) -0.0080(14)
C17 0.041(2) 0.047(2) 0.069(2) 0.0122(16) -0.0041(18) -0.0220(18)
O4 0.0370(13) 0.0357(12) 0.0485(13) 0.0106(10) -0.0024(10) -0.0113(10)
O5 0.0439(14) 0.0376(13) 0.0495(14) 0.0036(11) -0.0018(11) -0.0096(11)
C18 0.0379(19) 0.048(2) 0.053(2) -0.0013(16) -0.0014(16) -0.0107(16)

loop_
_atom_type_symbol
_atom_type_description
_atom_type_scat_dispersion_real
_atom_type_scat_dispersion_imag
_atom_type_scat_source
C C 0.0033 0.0016 'International Tables Vol C Tables 4.2.6.8 and 6.1.1.4'
H H 0.0000 0.0000 'International Tables Vol C Tables 4.2.6.8 and 6.1.1.4'
N N 0.0061 0.0033 'International Tables Vol C Tables 4.2.6.8 and 6.1.1.4'
O O 0.0106 0.0060 'International Tables Vol C Tables 4.2.6.8 and 6.1.1.4'
Cu Cu 0.3201 1.2651 'International Tables Vol C Tables 4.2.6.8 and 6.1.1.4'
K K 0.2009 0.2494 'International Tables Vol C Tables 4.2.6.8 and 6.1.1.4'

loop_
_geom_angle_atom_site_label_1
_geom_angle_atom_site_label_2
_geom_angle_atom_site_label_3
_geom_angle_site_symmetry_1
_geom_angle_site_symmetry_3
_geom_angle
_geom_angle_publ_flag
O1 Cu1 N1 . . 95.19(10) yes
O1 Cu1 O2 . . 88.75(9) yes
N1 Cu1 O2 . . 169.99(10) yes
O1 Cu1 N2 . . 173.78(10) yes
N1 Cu1 N2 . . 85.22(11) yes
O2 Cu1 N2 . . 91.86(10) yes
O2 K1 O1 . . 59.32(7) yes
O2 K1 O3 . 2_665 104.21(8) yes
O1 K1 O3 . 2_665 89.14(8) yes
O2 K1 O4 . . 57.36(7) yes
O1 K1 O4 . . 116.65(7) yes
O3 K1 O4 2_665 . 107.21(8) yes
O2 K1 O5 . . 162.88(7) yes
O1 K1 O5 . . 130.64(8) yes
O3 K1 O5 2_665 . 90.63(9) yes
O4 K1 O5 . . 110.44(8) yes
O2 K1 O1 . 2_565 90.43(7) yes
O1 K1 O1 . 2_565 97.52(7) yes
O3 K1 O1 2_665 2_565 165.31(7) yes
O4 K1 O1 . 2_565 81.53(8) yes
O5 K1 O1 . 2_565 75.08(8) yes
C16 O1 Cu1 . . 124.07(18) ?
C16 O1 K1 . . 117.80(17) ?
Cu1 O1 K1 . . 104.65(9) ?
C16 O1 K1 . 2_565 118.66(17) ?
Cu1 O1 K1 . 2_565 100.64(9) yes
K1 O1 K1 . 2_565 82.48(7) yes
C1 O2 Cu1 . . 126.37(18) ?
C1 O2 K1 . . 124.59(17) ?
Cu1 O2 K1 . . 103.83(9) yes
C7 N2 C8 . . 122.0(3) ?
C7 N2 Cu1 . . 127.1(2) ?
C8 N2 Cu1 . . 110.9(2) ?
C10 N1 C9 . . 116.5(2) ?
C10 N1 Cu1 . . 127.7(2) ?
C9 N1 Cu1 . . 113.3(2) ?
O1 C16 C15 . . 116.7(3) ?
O1 C16 C11 . . 125.2(3) ?
C15 C16 C11 . . 118.1(3) ?
C12 C11 C16 . . 117.5(3) ?
C12 C11 C10 . . 117.0(3) ?
C16 C11 C10 . . 125.6(3) ?
C10 O3 K1 . 2_665 127.29(18) ?
O2 C1 C6 . . 125.4(3) ?
O2 C1 C2 . . 118.9(3) ?
C6 C1 C2 . . 115.7(3) ?
C3 C2 O4 . . 124.5(3) ?
C3 C2 C1 . . 122.2(3) ?
O4 C2 C1 . . 113.2(3) ?
N2 C7 C6 . . 126.0(3) ?
N2 C7 H7A . . 117.0 ?
C6 C7 H7A . . 117.0 ?
C13 C12 C11 . . 123.1(3) ?
C13 C12 H12A . . 118.4 ?
C11 C12 H12A . . 118.4 ?
N2 C8 C9 . . 108.7(3) ?
N2 C8 H8A . . 110.0 ?
C9 C8 H8A . . 110.0 ?
N2 C8 H8B . . 110.0 ?
C9 C8 H8B . . 110.0 ?
H8A C8 H8B . . 108.3 ?
O3 C10 N1 . . 123.1(3) ?
O3 C10 C11 . . 118.2(3) ?
N1 C10 C11 . . 118.7(2) ?
C5 C6 C1 . . 120.4(3) ?
C5 C6 C7 . . 118.2(3) ?
C1 C6 C7 . . 121.4(3) ?
C5 C4 C3 . . 119.4(3) ?
C5 C4 H4A . . 120.3 ?
C3 C4 H4A . . 120.3 ?
C14 C15 C16 . . 122.3(3) ?
C14 C15 H15A . . 118.8 ?
C16 C15 H15A . . 118.8 ?
C12 C13 C14 . . 119.0(3) ?
C12 C13 H13A . . 120.5 ?
C14 C13 H13A . . 120.5 ?
N1 C9 C8 . . 108.6(2) ?
N1 C9 H9A . . 110.0 ?
C8 C9 H9A . . 110.0 ?
N1 C9 H9B . . 110.0 ?
C8 C9 H9B . . 110.0 ?
H9A C9 H9B . . 108.4 ?
C4 C5 C6 . . 121.4(3) ?
C4 C5 H5A . . 119.3 ?
C6 C5 H5A . . 119.3 ?
C2 C3 C4 . . 120.7(3) ?
C2 C3 H3A . . 119.7 ?
C4 C3 H3A . . 119.7 ?
C15 C14 C13 . . 120.0(3) ?
C15 C14 H14A . . 120.0 ?
C13 C14 H14A . . 120.0 ?
O4 C17 H17A . . 109.5 ?
O4 C17 H17B . . 109.5 ?
H17A C17 H17B . . 109.5 ?
O4 C17 H17C . . 109.5 ?
H17A C17 H17C . . 109.5 ?
H17B C17 H17C . . 109.5 ?
C2 O4 C17 . . 117.3(3) ?
C2 O4 K1 . . 123.72(17) ?
C17 O4 K1 . . 118.8(2) ?
C18 O5 K1 . . 105.91(19) ?
C18 O5 H5 . . 110.9 ?
K1 O5 H5 . . 126.3 ?
O5 C18 H18C . . 109.5 ?
O5 C18 H18D . . 109.5 ?
H18C C18 H18D . . 109.5 ?
O5 C18 H18A . . 109.5 ?
H18C C18 H18A . . 109.5 ?
H18D C18 H18A . . 109.5 ?

loop_
_geom_bond_atom_site_label_1
_geom_bond_atom_site_label_2
_geom_bond_site_symmetry_2
_geom_bond_distance
_geom_bond_publ_flag
Cu1 O1 . 1.893(2) yes
Cu1 N1 . 1.922(3) yes
Cu1 O2 . 1.937(2) yes
Cu1 N2 . 1.940(3) yes
K1 O2 . 2.701(3) yes
K1 O1 . 2.714(2) yes
K1 O3 2_665 2.726(3) yes
K1 O4 . 2.736(3) yes
K1 O5 . 2.740(3) yes
K1 O1 2_565 2.886(3) yes
O1 C16 . 1.331(3) ?
O1 K1 2_565 2.886(3) ?
O2 C1 . 1.298(4) ?
N2 C7 . 1.272(4) ?
N2 C8 . 1.457(4) ?
N1 C10 . 1.315(4) ?
N1 C9 . 1.469(4) ?
C16 C15 . 1.403(4) ?
C16 C11 . 1.423(4) ?
C11 C12 . 1.407(4) ?
C11 C10 . 1.494(4) ?
O3 C10 . 1.272(3) ?
O3 K1 2_665 2.726(3) ?
C1 C6 . 1.422(4) ?
C1 C2 . 1.433(4) ?
C2 C3 . 1.358(5) ?
C2 O4 . 1.377(4) ?
C7 C6 . 1.441(4) ?
C7 H7A . 0.9300 ?
C12 C13 . 1.374(5) ?
C12 H12A . 0.9300 ?
C8 C9 . 1.515(5) ?
C8 H8A . 0.9700 ?
C8 H8B . 0.9700 ?
C6 C5 . 1.402(4) ?
C4 C5 . 1.364(5) ?
C4 C3 . 1.392(5) ?
C4 H4A . 0.9300 ?
C15 C14 . 1.377(5) ?
C15 H15A . 0.9300 ?
C13 C14 . 1.378(5) ?
C13 H13A . 0.9300 ?
C9 H9A . 0.9700 ?
C9 H9B . 0.9700 ?
C5 H5A . 0.9300 ?
C3 H3A . 0.9300 ?
C14 H14A . 0.9300 ?
C17 O4 . 1.422(4) ?
C17 H17A . 0.9600 ?
C17 H17B . 0.9600 ?
C17 H17C . 0.9600 ?
O5 C18 . 1.406(4) ?
O5 H5 . 0.8521 ?
C18 H18C . 0.9600 ?
C18 H18D . 0.9600 ?
C18 H18A . 0.9600 ?

loop_
_geom_hbond_atom_site_label_D
_geom_hbond_atom_site_label_H
_geom_hbond_atom_site_label_A
_geom_hbond_site_symmetry_A
_geom_hbond_distance_DH
_geom_hbond_distance_HA
_geom_hbond_distance_DA
_geom_hbond_angle_DHA
O5 H5 O3 1_465 0.852 1.901 2.703(4) 156.4

loop_
_geom_torsion_atom_site_label_1
_geom_torsion_atom_site_label_2
_geom_torsion_atom_site_label_3
_geom_torsion_atom_site_label_4
_geom_torsion_site_symmetry_1
_geom_torsion_site_symmetry_4
_geom_torsion
N1 Cu1 O1 C16 . . -15.7(2)
O2 Cu1 O1 C16 . . 155.1(2)
K1 Cu1 O1 C16 2_565 . -135.7(2)
N1 Cu1 O1 K1 . . -155.04(10)
O2 Cu1 O1 K1 . . 15.73(9)
N1 Cu1 O1 K1 . 2_565 120.04(10)
O2 Cu1 O1 K1 . 2_565 -69.19(9)
O2 K1 O1 C16 . . -155.5(2)
O3 K1 O1 C16 2_665 . -48.4(2)
O4 K1 O1 C16 . . -157.23(18)
O5 K1 O1 C16 . . 41.7(2)
O1 K1 O1 C16 2_565 . 118.5(2)
O3 K1 O1 Cu1 2_665 . 94.05(10)
O4 K1 O1 Cu1 . . -14.83(12)
O5 K1 O1 Cu1 . . -175.86(8)
O1 K1 O1 Cu1 2_565 . -99.09(10)
O2 K1 O1 K1 . 2_565 86.02(8)
O3 K1 O1 K1 2_665 2_565 -166.86(7)
O4 K1 O1 K1 . 2_565 84.26(8)
O5 K1 O1 K1 . 2_565 -76.77(10)
O1 K1 O1 K1 2_565 2_565 0.0
Cu1 K1 O1 K1 2_565 2_565 -29.86(5)
O1 Cu1 O2 C1 . . -170.9(2)
N1 Cu1 O2 C1 . . -57.5(7)
N2 Cu1 O2 C1 . . 15.3(2)
K1 Cu1 O2 C1 2_565 . 141.3(2)
O1 Cu1 O2 K1 . . -15.75(9)
N1 Cu1 O2 K1 . . 97.6(6)
N2 Cu1 O2 K1 . . 170.44(9)
O1 K1 O2 C1 . . 168.4(2)
O3 K1 O2 C1 2_665 . 88.1(2)
O4 K1 O2 C1 . . -13.4(2)
O5 K1 O2 C1 . . -61.3(3)
O1 K1 O2 C1 2_565 . -93.1(2)
K1 K1 O2 C1 2_565 . -135.3(2)
Cu1 K1 O2 C1 2_565 . -102.8(2)
O1 K1 O2 Cu1 . . 12.72(7)
O3 K1 O2 Cu1 2_665 . -67.59(10)
O4 K1 O2 Cu1 . . -169.14(12)
O5 K1 O2 Cu1 . . 143.0(2)
O1 K1 O2 Cu1 2_565 . 111.21(10)
N1 Cu1 N2 C7 . . 159.9(3)
O2 Cu1 N2 C7 . . -10.5(3)
O2 Cu1 N2 C8 . . 170.7(2)
K1 Cu1 N2 C8 2_565 . 99.6(2)
O1 Cu1 N1 C10 . . 21.4(3)
O2 Cu1 N1 C10 . . -91.5(6)
N2 Cu1 N1 C10 . . -164.9(3)
O1 Cu1 N1 C9 . . -177.3(2)
O2 Cu1 N1 C9 . . 69.8(6)
N2 Cu1 N1 C9 . . -3.5(2)
Cu1 O1 C16 C15 . . -171.1(2)
K1 O1 C16 C15 . . -36.5(3)
K1 O1 C16 C15 2_565 . 60.3(3)
Cu1 O1 C16 C11 . . 8.5(4)
K1 O1 C16 C11 . . 143.1(2)
K1 O1 C16 C11 2_565 . -120.0(3)
O1 C16 C11 C12 . . 179.8(3)
C15 C16 C11 C12 . . -0.6(4)
O1 C16 C11 C10 . . 0.6(4)
C15 C16 C11 C10 . . -179.8(3)
Cu1 O2 C1 C6 . . -13.8(4)
K1 O2 C1 C6 . . -164.0(2)
Cu1 O2 C1 C2 . . 166.0(2)
K1 O2 C1 C2 . . 15.8(4)
O2 C1 C2 C3 . . 175.7(3)
C6 C1 C2 C3 . . -4.5(4)
O2 C1 C2 O4 . . -4.8(4)
C6 C1 C2 O4 . . 175.1(3)
C8 N2 C7 C6 . . -177.6(3)
Cu1 N2 C7 C6 . . 3.8(5)
C16 C11 C12 C13 . . 0.2(5)
C10 C11 C12 C13 . . 179.5(3)
C7 N2 C8 C9 . . -142.6(3)
Cu1 N2 C8 C9 . . 36.3(3)
K1 O3 C10 N1 2_665 . -114.3(3)
K1 O3 C10 C11 2_665 . 65.8(3)
C9 N1 C10 O3 . . 1.4(4)
Cu1 N1 C10 O3 . . 162.2(2)
C9 N1 C10 C11 . . -178.6(2)
Cu1 N1 C10 C11 . . -17.8(4)
C12 C11 C10 O3 . . 4.8(4)
C16 C11 C10 O3 . . -176.0(3)
C12 C11 C10 N1 . . -175.2(3)
C16 C11 C10 N1 . . 4.1(4)
O2 C1 C6 C5 . . -177.1(3)
C2 C1 C6 C5 . . 3.1(4)
O2 C1 C6 C7 . . 2.2(5)
C2 C1 C6 C7 . . -177.6(3)
N2 C7 C6 C5 . . -177.6(3)
N2 C7 C6 C1 . . 3.1(5)
O1 C16 C15 C14 . . -179.5(3)
C11 C16 C15 C14 . . 0.9(5)
C11 C12 C13 C14 . . 0.0(5)
C10 N1 C9 C8 . . -172.4(3)
Cu1 N1 C9 C8 . . 24.0(3)
N2 C8 C9 N1 . . -38.5(3)
C3 C4 C5 C6 . . -1.8(6)
C1 C6 C5 C4 . . -0.1(5)
C7 C6 C5 C4 . . -179.4(3)
O4 C2 C3 C4 . . -176.7(3)
C1 C2 C3 C4 . . 2.8(5)
C5 C4 C3 C2 . . 0.5(6)
C16 C15 C14 C13 . . -0.7(5)
C12 C13 C14 C15 . . 0.3(5)
C3 C2 O4 C17 . . -12.8(5)
C1 C2 O4 C17 . . 167.7(3)
C3 C2 O4 K1 . . 171.7(3)
C1 C2 O4 K1 . . -7.8(3)
O2 K1 O4 C2 . . 10.4(2)
O1 K1 O4 C2 . . 12.2(2)
O3 K1 O4 C2 2_665 . -85.7(2)
O5 K1 O4 C2 . . 177.0(2)
O1 K1 O4 C2 2_565 . 106.4(2)
O2 K1 O4 C17 . . -165.0(3)
O1 K1 O4 C17 . . -163.2(2)
O3 K1 O4 C17 2_665 . 98.9(2)
O5 K1 O4 C17 . . 1.6(2)
O1 K1 O4 C17 2_565 . -69.0(2)
O2 K1 O5 C18 . . -159.7(2)
O1 K1 O5 C18 . . -39.6(2)
O3 K1 O5 C18 2_665 . 49.8(2)
O4 K1 O5 C18 . . 158.47(19)
O1 K1 O5 C18 2_565 . -126.7(2)
